data_7046519
loop_
_publ_author_name
'Yan, Xuechao'
'Feng, Rui'
'Yan, Chunhui'
'Lei, Peng'
'Guo, Shuai'
'Huynh, Han Vinh'

_publ_section_title
;
 A palladacyclic N-heterocyclic carbene system used to probe the donating
 abilities of monoanionic chelators.
;
_journal_issue 23
_journal_name_full 'Dalton transactions (Cambridge, England : 2003)'
_journal_page_first 7830
_journal_page_last 7838
_journal_paper_doi 10.1039/c8dt01618f
_journal_volume 47
_journal_year 2018
_chemical_formula_moiety 'C32 H39 Br2 N5 Pd'
_chemical_formula_sum 'C32 H39 Br2 N5 Pd'
_chemical_formula_weight 759.90
_space_group_crystal_system monoclinic
_space_group_IT_number 14
_space_group_name_Hall '-P 2ybc'
_space_group_name_H-M_alt 'P 1 21/c 1'
_symmetry_space_group_name_Hall '-P 2ybc'
_symmetry_space_group_name_H-M 'P 1 21/c 1'
_atom_sites_solution_hydrogens geom
_atom_sites_solution_primary dual
_audit_creation_date 2017-09-07
_audit_creation_method
;
Olex2 1.2
(compiled 2017.03.28 svn.r3405 for OlexSys, GUI svn.r5337)
;
_audit_update_record
;
2018-02-19 deposited with the CCDC.
2018-05-16 downloaded from the CCDC.
;
_cell_angle_alpha 90
_cell_angle_beta 94.5210(10)
_cell_angle_gamma 90
_cell_formula_units_Z 8
_cell_length_a 32.3500(3)
_cell_length_b 8.65960(10)
_cell_length_c 25.0145(2)
_cell_measurement_reflns_used 22369
_cell_measurement_temperature 100.00(10)
_cell_measurement_theta_max 73.7080
_cell_measurement_theta_min 3.9060
_cell_volume 6985.71(12)
_computing_cell_refinement 'CrysAlisPro 1.171.39.22a (Rigaku OD, 2015)'
_computing_data_collection 'CrysAlisPro 1.171.39.22a (Rigaku OD, 2015)'
_computing_data_reduction 'CrysAlisPro 1.171.39.22a (Rigaku OD, 2015)'
_computing_molecular_graphics 'Olex2 (Dolomanov et al., 2009)'
_computing_publication_material 'Olex2 (Dolomanov et al., 2009)'
_computing_structure_refinement 'ShelXL (Sheldrick, 2015)'
_computing_structure_solution 'ShelXT (Sheldrick, 2015)'
_diffrn_ambient_environment N~2~
_diffrn_ambient_temperature 100.00(10)
_diffrn_detector 'CCD plate'
_diffrn_measured_fraction_theta_full 0.995
_diffrn_measured_fraction_theta_max 0.972
_diffrn_measurement_details
;
List of Runs (angles in degrees, time in seconds):

  # Type    Start    End  Width  t~exp~   \w     \q     \k     \f   Frames
#--------------------------------------------------------------------------
  1  \w    -22.00  89.00   0.50    1.00    --    0.00  57.00 -30.00  222
  2  \w    -89.00  22.00   0.50    1.00    --    0.00 -57.00 -60.00  222
  3  \w    -89.00  18.00   0.50    1.00    --    0.00 -19.00-150.00  214
  4  \w     32.00 107.00   0.50    6.00    --   94.60 -30.00-120.00  150
  5  \w     37.00  63.00   0.50    6.00    --   94.60 -77.00-180.00   52
  6  \w     47.00  80.00   0.50    6.00    --   94.60 -30.00 150.00   66
  7  \w      5.00 115.00   0.50    6.00    --   94.60 -15.00 -30.00  220
  8  \w     74.00 123.00   0.50    6.00    --   94.60 -77.00-180.00   98
  9  \w     83.00 109.00   0.50    6.00    --   94.60  15.00 -90.00   52
 10  \w    146.00 177.00   0.50    6.00    --   94.60  15.00 -90.00   62
 11  \w     28.00 117.00   0.50    6.00    --   94.60 -61.00-180.00  178
 12  \w     10.00  36.00   0.50    6.00    --   94.60 -30.00 150.00   52
 13  \w      8.00 118.00   0.50    6.00    --   94.60 -15.00-150.00  220
;
_diffrn_measurement_device 'four-circle diffractometer'
_diffrn_measurement_device_type 'XtaLAB Pro: Kappa dual home/near'
_diffrn_measurement_method '\w scans'
_diffrn_orient_matrix_type 'CrysAlisPro convention (1999,Acta A55,543-557)'
_diffrn_orient_matrix_UB_11 0.0352614000
_diffrn_orient_matrix_UB_12 -0.0393903000
_diffrn_orient_matrix_UB_13 0.0428674000
_diffrn_orient_matrix_UB_21 0.0280047000
_diffrn_orient_matrix_UB_22 -0.0455909000
_diffrn_orient_matrix_UB_23 -0.0444545000
_diffrn_orient_matrix_UB_31 0.0159271000
_diffrn_orient_matrix_UB_32 0.1673860000
_diffrn_orient_matrix_UB_33 -0.0020531000
_diffrn_radiation_monochromator graphite
_diffrn_radiation_probe x-ray
_diffrn_radiation_type CuK\a
_diffrn_radiation_wavelength 1.54184
_diffrn_reflns_av_R_equivalents 0.0693
_diffrn_reflns_av_unetI/netI 0.0570
_diffrn_reflns_Laue_measured_fraction_full 0.995
_diffrn_reflns_Laue_measured_fraction_max 0.972
_diffrn_reflns_limit_h_max 40
_diffrn_reflns_limit_h_min -38
_diffrn_reflns_limit_k_max 10
_diffrn_reflns_limit_k_min -7
_diffrn_reflns_limit_l_max 30
_diffrn_reflns_limit_l_min -29
_diffrn_reflns_number 41137
_diffrn_reflns_point_group_measured_fraction_full 0.995
_diffrn_reflns_point_group_measured_fraction_max 0.972
_diffrn_reflns_theta_full 67.684
_diffrn_reflns_theta_max 73.908
_diffrn_reflns_theta_min 3.545
_diffrn_source 'fine-focus sealed X-ray tube'
_diffrn_source_type 'Enhance (Cu) X-ray Source'
_exptl_absorpt_coefficient_mu 7.165
_exptl_absorpt_correction_T_max 1.00000
_exptl_absorpt_correction_T_min 0.55011
_exptl_absorpt_correction_type multi-scan
_exptl_absorpt_process_details
;
CrysAlisPro 1.171.39.22a (Rigaku Oxford Diffraction, 2015)
Empirical absorption correction using spherical harmonics,
 implemented in SCALE3 ABSPACK scaling algorithm.
;
_exptl_crystal_colour 'clear light yellow'
_exptl_crystal_density_diffrn 1.445
_exptl_crystal_description needle
_exptl_crystal_F_000 3056
_exptl_crystal_size_max 0.2
_exptl_crystal_size_mid 0.15
_exptl_crystal_size_min 0.1
_refine_diff_density_max 2.375
_refine_diff_density_min -2.293
_refine_diff_density_rms 0.158
_refine_ls_extinction_method none
_refine_ls_goodness_of_fit_ref 1.063
_refine_ls_hydrogen_treatment constr
_refine_ls_matrix_type full
_refine_ls_number_parameters 749
_refine_ls_number_reflns 13750
_refine_ls_number_restraints 169
_refine_ls_restrained_S_all 1.076
_refine_ls_R_factor_all 0.0714
_refine_ls_R_factor_gt 0.0656
_refine_ls_shift/su_max 0.001
_refine_ls_shift/su_mean 0.000
_refine_ls_structure_factor_coef Fsqd
_refine_ls_weighting_details 'w=1/[\s^2^(Fo^2^)+(0.0981P)^2^+28.8836P] where P=(Fo^2^+2Fc^2^)/3'
_refine_ls_weighting_scheme calc
_refine_ls_wR_factor_gt 0.1747
_refine_ls_wR_factor_ref 0.1791
_reflns_Friedel_coverage 0.000
_reflns_number_gt 12112
_reflns_number_total 13750
_reflns_threshold_expression 'I > 2\s(I)'
_cod_data_source_file c8dt01618f2.cif
_cod_data_source_block 20170613-yxc-20
_cod_depositor_comments 'Adding full bibliography for 7046516--7046519.cif.'
_cod_database_code 7046519
_shelx_shelxl_version_number 2014/7
_chemical_oxdiff_formula 'Pd C H N Br'
_shelx_space_group_comment
;
The symmetry employed for this shelxl refinement is uniquely defined
by the following loop, which should always be used as a source of
symmetry information in preference to the above space-group names.
They are only intended as comments.
;
_reflns_odcompleteness_completeness 99.92
_reflns_odcompleteness_iscentric 1
_reflns_odcompleteness_theta 66.97
_olex2_refinement_description
;
1. Fixed Uiso
 At 1.2 times of:
  All C(H) groups, All C(H,H) groups, All C(H,H,H,H) groups
 At 1.5 times of:
  All C(H,H,H) groups
2. Uiso/Uaniso restraints and constraints
Uanis(C34) \\sim Ueq, Uanis(C35) \\sim Ueq, Uanis(C36) \\sim Ueq, Uanis(C37)
\\sim Ueq, Uanis(C38) \\sim Ueq, Uanis(C39) \\sim Ueq, Uanis(C40) \\sim Ueq,
Uanis(C41) \\sim Ueq, Uanis(C42) \\sim Ueq, Uanis(C43) \\sim Ueq, Uanis(C44)
\\sim Ueq, Uanis(C45) \\sim Ueq, Uanis(C46) \\sim Ueq, Uanis(C47) \\sim Ueq,
Uanis(C48) \\sim Ueq, Uanis(C49) \\sim Ueq, Uanis(C50) \\sim Ueq, Uanis(C51)
\\sim Ueq, Uanis(C46') \\sim Ueq, Uanis(C47') \\sim Ueq, Uanis(C48') \\sim Ueq,
Uanis(C49') \\sim Ueq, Uanis(C50') \\sim Ueq, Uanis(C51') \\sim Ueq, Uanis(C52)
\\sim Ueq: with sigma of 0.01 and sigma for terminal atoms of 0.02
Uanis(N6) \\sim Ueq, Uanis(N7) \\sim Ueq: with sigma of 0.01 and sigma for
terminal atoms of 0.02
3. Same fragment restrains
{C2, C3, C4, C5, C6} sigma for 1-2: 0.02, 1-3: 0.04
as
{C34, C35, C36, C37, C38}
4. Others
 Fixed Sof: H45A(0.5) H45B(0.5) H45C(0.5) H45D(0.5) C46(0.5) C47(0.5) H47(0.5)
 C48(0.5) H48(0.5) C49(0.5) H49(0.5) C50(0.5) H50(0.5) C51(0.5) H51(0.5)
 C46'(0.5) C47'(0.5) H47'(0.5) C48'(0.5) H48'(0.5) C49'(0.5) H49'(0.5)
 C50'(0.5) H50'(0.5) C51'(0.5) H51'(0.5)
5.a Ternary CH refined with riding coordinates:
 C21(H21), C30(H30), C53(H53), C62(H62)
5.b Secondary CH2 refined with riding coordinates:
 C3(H3A,H3B), C4(H4A,H4B), C5(H5A,H5B), C13(H13A,H13B), C35(H35A,H35B),
 C36(H36A,H36B), C37(H37A,H37B), C45(H45A,H45B), C45(H45C,H45D)
5.c Aromatic/amide H refined with riding coordinates:
 C8(H8), C9(H9), C10(H10), C11(H11), C12(H12), C15(H15), C16(H16), C17(H17),
 C18(H18), C19(H19), C25(H25), C26(H26), C27(H27), C28(H28), C40(H40), C41(H41),
  C42(H42), C43(H43), C44(H44), C47(H47), C48(H48), C49(H49), C50(H50),
 C51(H51), C47'(H47'), C48'(H48'), C49'(H49'), C50'(H50'), C51'(H51'), C57(H57),
  C58(H58), C59(H59), C60(H60)
5.d Fitted hexagon refined as free rotating group:
 C39(C40,C41,C42,C43,C44), C46(C47,C48,C49,C50,C51), C46'(C47',C48',C49',C50',
 C51')
5.e Idealised Me refined as rotating group:
 C6(H6A,H6B,H6C), C22(H22A,H22B,H22C), C23(H23A,H23B,H23C), C31(H31A,H31B,
 H31C), C32(H32A,H32B,H32C), C38(H38A,H38B,H38C), C54(H54A,H54B,H54C), C55(H55A,
 H55B,H55C), C63(H63A,H63B,H63C), C64(H64A,H64B,H64C)
;
_olex2_submission_special_instructions 'No special instructions were received'
_oxdiff_exptl_absorpt_empirical_details
;
Empirical correction (ABSPACK) includes:
- Absorption correction using spherical harmonics
- Frame scaling
;
_oxdiff_exptl_absorpt_empirical_full_max 4.138
_oxdiff_exptl_absorpt_empirical_full_min 0.354

loop_
_space_group_symop_operation_xyz
'x, y, z'
'-x, y+1/2, -z+1/2'
'-x, -y, -z'
'x, -y-1/2, z-1/2'

loop_
_atom_site_label
_atom_site_type_symbol
_atom_site_fract_x
_atom_site_fract_y
_atom_site_fract_z
_atom_site_U_iso_or_equiv
_atom_site_adp_type
_atom_site_occupancy
_atom_site_site_symmetry_order
_atom_site_calc_flag
_atom_site_refinement_flags_posn
_atom_site_refinement_flags_adp
_atom_site_refinement_flags_occupancy
_atom_site_disorder_assembly
_atom_site_disorder_group
Br1 Br 0.36853(2) -0.10596(7) 0.55032(2) 0.02646(14) Uani 1 1 d . . . . .
Br2 Br 0.42113(2) 0.19983(8) 0.70543(2) 0.03007(15) Uani 1 1 d . . . . .
C1 C 0.42681(15) 0.1948(6) 0.57866(18) 0.0219(10) Uani 1 1 d . . . . .
C2 C 0.40693(15) 0.3171(7) 0.55209(18) 0.0248(11) Uani 1 1 d D . . . .
C3 C 0.36139(15) 0.3552(8) 0.54653(19) 0.0287(12) Uani 1 1 d D . . . .
H3A H 0.3559 0.4192 0.5149 0.034 Uiso 1 1 calc R . . . .
H3B H 0.3460 0.2599 0.5405 0.034 Uiso 1 1 calc R . . . .
C4 C 0.34523(15) 0.4363(7) 0.5932(2) 0.0250(11) Uani 1 1 d D . . . .
H4A H 0.3562 0.5406 0.5953 0.030 Uiso 1 1 calc R . . . .
H4B H 0.3546 0.3829 0.6260 0.030 Uiso 1 1 calc R . . . .
C5 C 0.29718(16) 0.4423(8) 0.5880(2) 0.0314(12) Uani 1 1 d D . . . .
H5A H 0.2880 0.4869 0.5535 0.038 Uiso 1 1 calc R . . . .
H5B H 0.2865 0.3377 0.5887 0.038 Uiso 1 1 calc R . . . .
C6 C 0.2791(2) 0.5334(9) 0.6311(2) 0.0443(16) Uani 1 1 d D . . . .
H6A H 0.2494 0.5301 0.6259 0.066 Uiso 1 1 calc GR . . . .
H6B H 0.2883 0.6386 0.6295 0.066 Uiso 1 1 calc GR . . . .
H6C H 0.2880 0.4902 0.6654 0.066 Uiso 1 1 calc GR . . . .
C7 C 0.50313(16) 0.1213(6) 0.58290(19) 0.0235(10) Uani 1 1 d . . . . .
C8 C 0.50882(17) 0.0636(7) 0.63468(19) 0.0293(12) Uani 1 1 d . . . . .
H8 H 0.4892 0.0821 0.6592 0.035 Uiso 1 1 calc R . . . .
C9 C 0.54379(18) -0.0211(8) 0.6493(2) 0.0333(13) Uani 1 1 d . . . . .
H9 H 0.5482 -0.0578 0.6842 0.040 Uiso 1 1 calc R . . . .
C10 C 0.57271(18) -0.0530(8) 0.6125(2) 0.0334(13) Uani 1 1 d . . . . .
H10 H 0.5961 -0.1119 0.6226 0.040 Uiso 1 1 calc R . . . .
C11 C 0.56639(17) 0.0036(7) 0.5612(2) 0.0297(12) Uani 1 1 d . . . . .
H11 H 0.5859 -0.0154 0.5367 0.036 Uiso 1 1 calc R . . . .
C12 C 0.53105(17) 0.0891(7) 0.5457(2) 0.0267(11) Uani 1 1 d . . . . .
H12 H 0.5264 0.1240 0.5105 0.032 Uiso 1 1 calc R . . . .
C13 C 0.43287(16) 0.5470(6) 0.50032(19) 0.0232(10) Uani 1 1 d . . . . .
H13A H 0.4595 0.5992 0.5045 0.028 Uiso 1 1 calc R . . . .
H13B H 0.4129 0.6112 0.5169 0.028 Uiso 1 1 calc R . . . .
C14 C 0.41979(15) 0.5336(6) 0.44102(18) 0.0218(10) Uani 1 1 d . . . . .
C15 C 0.44042(17) 0.4376(7) 0.4085(2) 0.0296(12) Uani 1 1 d . . . . .
H15 H 0.4616 0.3744 0.4231 0.036 Uiso 1 1 calc R . . . .
C16 C 0.42936(18) 0.4353(7) 0.3534(2) 0.0308(12) Uani 1 1 d . . . . .
H16 H 0.4433 0.3704 0.3313 0.037 Uiso 1 1 calc R . . . .
C17 C 0.39802(18) 0.5280(7) 0.3316(2) 0.0295(12) Uani 1 1 d . . . . .
H17 H 0.3907 0.5255 0.2949 0.035 Uiso 1 1 calc R . . . .
C18 C 0.37736(18) 0.6248(7) 0.3641(2) 0.0312(12) Uani 1 1 d . . . . .
H18 H 0.3561 0.6873 0.3493 0.037 Uiso 1 1 calc R . . . .
C19 C 0.38825(17) 0.6295(7) 0.4191(2) 0.0293(12) Uani 1 1 d . . . . .
H19 H 0.3746 0.6960 0.4410 0.035 Uiso 1 1 calc R . . . .
C20 C 0.37378(15) -0.1131(6) 0.67603(17) 0.0198(10) Uani 1 1 d . . . . .
C21 C 0.4312(2) -0.3100(11) 0.6954(3) 0.055(2) Uani 1 1 d . . . . .
H21 H 0.4280 -0.4162 0.7080 0.066 Uiso 1 1 calc R . . . .
C22 C 0.46089(17) -0.2411(8) 0.7380(2) 0.0333(13) Uani 1 1 d . . . . .
H22A H 0.4873 -0.2919 0.7378 0.050 Uiso 1 1 calc GR . . . .
H22B H 0.4502 -0.2543 0.7725 0.050 Uiso 1 1 calc GR . . . .
H22C H 0.4642 -0.1330 0.7311 0.050 Uiso 1 1 calc GR . . . .
C23 C 0.44460(19) -0.3309(13) 0.6430(3) 0.063(3) Uani 1 1 d . . . . .
H23A H 0.4514 -0.2324 0.6284 0.095 Uiso 1 1 calc GR . . . .
H23B H 0.4228 -0.3779 0.6203 0.095 Uiso 1 1 calc GR . . . .
H23C H 0.4686 -0.3964 0.6449 0.095 Uiso 1 1 calc GR . . . .
C24 C 0.36023(18) -0.3094(7) 0.73027(19) 0.0272(11) Uani 1 1 d . . . . .
C25 C 0.3597(2) -0.4434(7) 0.7612(2) 0.0371(14) Uani 1 1 d . . . . .
H25 H 0.3818 -0.5124 0.7631 0.045 Uiso 1 1 calc R . . . .
C26 C 0.3246(2) -0.4698(8) 0.7892(2) 0.0424(17) Uani 1 1 d . . . . .
H26 H 0.3233 -0.5588 0.8098 0.051 Uiso 1 1 calc R . . . .
C27 C 0.2919(2) -0.3677(8) 0.7870(2) 0.0381(15) Uani 1 1 d . . . . .
H27 H 0.2693 -0.3878 0.8069 0.046 Uiso 1 1 calc R . . . .
C28 C 0.29182(19) -0.2381(8) 0.7564(2) 0.0323(13) Uani 1 1 d . . . . .
H28 H 0.2694 -0.1706 0.7546 0.039 Uiso 1 1 calc R . . . .
C29 C 0.32637(16) -0.2083(6) 0.72740(18) 0.0236(10) Uani 1 1 d . . . . .
C30 C 0.30997(17) 0.0449(7) 0.6776(2) 0.0280(11) Uani 1 1 d . . . . .
H30 H 0.3252 0.1069 0.6529 0.034 Uiso 1 1 calc R . . . .
C31 C 0.26985(18) -0.0038(8) 0.6474(3) 0.0389(14) Uani 1 1 d . . . . .
H31A H 0.2534 -0.0608 0.6709 0.058 Uiso 1 1 calc GR . . . .
H31B H 0.2758 -0.0676 0.6176 0.058 Uiso 1 1 calc GR . . . .
H31C H 0.2548 0.0862 0.6346 0.058 Uiso 1 1 calc GR . . . .
C32 C 0.3039(2) 0.1448(9) 0.7259(3) 0.0431(15) Uani 1 1 d . . . . .
H32A H 0.2881 0.2346 0.7148 0.065 Uiso 1 1 calc GR . . . .
H32B H 0.3304 0.1759 0.7423 0.065 Uiso 1 1 calc GR . . . .
H32C H 0.2893 0.0872 0.7513 0.065 Uiso 1 1 calc GR . . . .
N1 N 0.46735(13) 0.2151(6) 0.56772(15) 0.0233(9) Uani 1 1 d . . . . .
N2 N 0.47380(13) 0.3392(6) 0.53793(15) 0.0235(9) Uani 1 1 d . . . . .
N3 N 0.43644(12) 0.4001(6) 0.52913(15) 0.0224(9) Uani 1 1 d . . . . .
N4 N 0.38899(14) -0.2447(6) 0.69774(16) 0.0265(10) Uani 1 1 d . . . . .
N5 N 0.33614(12) -0.0899(5) 0.69328(15) 0.0210(8) Uani 1 1 d . . . . .
Pd1 Pd 0.40106(2) 0.03698(5) 0.62693(2) 0.02293(12) Uani 1 1 d . . . . .
Br3 Br 0.18641(2) 0.85891(10) 0.79880(3) 0.04635(19) Uani 1 1 d . . . . .
Br4 Br 0.12438(2) 0.58518(10) 0.94315(4) 0.0539(2) Uani 1 1 d . . . . .
C33 C 0.11035(19) 0.8890(9) 0.8711(3) 0.0442(16) Uani 1 1 d . . . . .
C34 C 0.1082(2) 1.0240(9) 0.8986(3) 0.0493(17) Uani 1 1 d D U . . .
C35 C 0.1445(5) 1.1089(17) 0.9293(6) 0.121(5) Uani 1 1 d D U . . .
H35A H 0.1689 1.1033 0.9092 0.145 Uiso 1 1 calc R . . . .
H35B H 0.1374 1.2168 0.9334 0.145 Uiso 1 1 calc R . . . .
C36 C 0.1530(5) 1.041(2) 0.9803(6) 0.137(6) Uani 1 1 d D U . . .
H36A H 0.1533 0.9288 0.9777 0.165 Uiso 1 1 calc R . . . .
H36B H 0.1326 1.0713 1.0047 0.165 Uiso 1 1 calc R . . . .
C37 C 0.1998(3) 1.1096(14) 0.9999(5) 0.091(3) Uani 1 1 d D U . . .
H37A H 0.2161 1.0336 1.0208 0.109 Uiso 1 1 calc R . . . .
H37B H 0.2147 1.1395 0.9694 0.109 Uiso 1 1 calc R . . . .
C38 C 0.1913(4) 1.2408(15) 1.0319(6) 0.120(5) Uani 1 1 d D U . . .
H38A H 0.1866 1.3295 1.0092 0.180 Uiso 1 1 calc GR . . . .
H38B H 0.2146 1.2600 1.0573 0.180 Uiso 1 1 calc GR . . . .
H38C H 0.1671 1.2211 1.0507 0.180 Uiso 1 1 calc GR . . . .
C39 C 0.0540(3) 0.7512(12) 0.8177(4) 0.119(5) Uani 1 1 d . U . . .
C40 C 0.0731(3) 0.7032(13) 0.7726(5) 0.122(5) Uani 1 1 d G U . . .
H40 H 0.0964 0.7549 0.7624 0.146 Uiso 1 1 calc R . . . .
C41 C 0.0572(4) 0.5780(14) 0.7429(4) 0.124(5) Uani 1 1 d G U . . .
H41 H 0.0699 0.5458 0.7127 0.149 Uiso 1 1 calc R . . . .
C42 C 0.0224(4) 0.5007(12) 0.7582(5) 0.160(7) Uani 1 1 d G U . . .
H42 H 0.0118 0.4169 0.7383 0.191 Uiso 1 1 calc R . . . .
C43 C 0.0034(4) 0.5488(15) 0.8033(6) 0.174(8) Uani 1 1 d G U . . .
H43 H -0.0199 0.4971 0.8136 0.208 Uiso 1 1 calc R . . . .
C44 C 0.0192(4) 0.6740(16) 0.8331(4) 0.156(7) Uani 1 1 d G U . . .
H44 H 0.0065 0.7061 0.8632 0.187 Uiso 1 1 calc R . . . .
C45 C 0.0559(3) 1.2455(10) 0.8965(4) 0.062(2) Uani 1 1 d . U . . .
H45A H 0.0382 1.2821 0.8660 0.075 Uiso 0.5 1 calc R . P A 1
H45B H 0.0787 1.3178 0.9023 0.075 Uiso 0.5 1 calc R . P A 1
H45C H 0.0774 1.3059 0.9159 0.075 Uiso 0.5 1 calc R . P B 2
H45D H 0.0471 1.3004 0.8638 0.075 Uiso 0.5 1 calc R . P B 2
C46 C 0.0299(4) 1.2478(19) 0.9479(7) 0.062(6) Uani 0.5 1 d . U P C 1
C47 C -0.0121(4) 1.2146(18) 0.9384(5) 0.075(5) Uani 0.5 1 d G U P C 1
H47 H -0.0229 1.1880 0.9041 0.090 Uiso 0.5 1 calc R . P C 1
C48 C -0.0379(4) 1.221(2) 0.9802(7) 0.086(7) Uani 0.5 1 d G U P C 1
H48 H -0.0660 1.1991 0.9739 0.104 Uiso 0.5 1 calc R . P C 1
C49 C -0.0218(6) 1.261(3) 1.0315(6) 0.128(11) Uani 0.5 1 d G U P C 1
H49 H -0.0390 1.2656 1.0595 0.153 Uiso 0.5 1 calc R . P C 1
C50 C 0.0202(7) 1.294(3) 1.0410(6) 0.163(15) Uani 0.5 1 d G U P C 1
H50 H 0.0310 1.3210 1.0753 0.196 Uiso 0.5 1 calc R . P C 1
C51 C 0.0460(4) 1.288(2) 0.9992(8) 0.123(10) Uani 0.5 1 d G U P C 1
H51 H 0.0741 1.3099 1.0056 0.148 Uiso 0.5 1 calc R . P C 1
C46' C 0.0212(4) 1.230(2) 0.9289(6) 0.053(4) Uani 0.5 1 d . U P C 2
C47' C -0.0025(6) 1.0964(18) 0.9307(7) 0.119(9) Uani 0.5 1 d G U P C 2
H47' H 0.0015 1.0157 0.9071 0.142 Uiso 0.5 1 calc R . P C 2
C48' C -0.0322(6) 1.0834(19) 0.9678(8) 0.124(10) Uani 0.5 1 d G U P C 2
H48' H -0.0480 0.9941 0.9690 0.149 Uiso 0.5 1 calc R . P C 2
C49' C -0.0381(5) 1.204(2) 1.0030(6) 0.075(6) Uani 0.5 1 d G U P C 2
H49' H -0.0580 1.1954 1.0278 0.090 Uiso 0.5 1 calc R . P C 2
C50' C -0.0145(6) 1.338(2) 1.0012(7) 0.148(13) Uani 0.5 1 d G U P C 2
H50' H -0.0185 1.4184 1.0247 0.178 Uiso 0.5 1 calc R . P C 2
C51' C 0.0152(5) 1.3506(17) 0.9641(8) 0.112(9) Uani 0.5 1 d G U P C 2
H51' H 0.0310 1.4400 0.9629 0.134 Uiso 0.5 1 calc R . P C 2
C52 C 0.20025(17) 0.5663(8) 0.8747(2) 0.0334(13) Uani 1 1 d . U . . .
C53 C 0.1731(2) 0.4082(13) 0.7970(3) 0.067(3) Uani 1 1 d . . . . .
H53 H 0.1571 0.5040 0.7931 0.081 Uiso 1 1 calc R . . . .
C54 C 0.1953(2) 0.4011(11) 0.7462(3) 0.0535(19) Uani 1 1 d . . . . .
H54A H 0.2159 0.3213 0.7494 0.080 Uiso 1 1 calc GR . . . .
H54B H 0.2083 0.4986 0.7405 0.080 Uiso 1 1 calc GR . . . .
H54C H 0.1756 0.3788 0.7164 0.080 Uiso 1 1 calc GR . . . .
C55 C 0.1423(3) 0.2930(18) 0.8049(4) 0.099(5) Uani 1 1 d . . . . .
H55A H 0.1236 0.2855 0.7732 0.149 Uiso 1 1 calc GR . . . .
H55B H 0.1270 0.3214 0.8348 0.149 Uiso 1 1 calc GR . . . .
H55C H 0.1555 0.1951 0.8119 0.149 Uiso 1 1 calc GR . . . .
C56 C 0.23780(19) 0.3540(8) 0.8624(2) 0.0360(13) Uani 1 1 d . . . . .
C57 C 0.2527(2) 0.2121(8) 0.8456(3) 0.0477(18) Uani 1 1 d . . . . .
H57 H 0.2380 0.1546 0.8190 0.057 Uiso 1 1 calc R . . . .
C58 C 0.2892(3) 0.1611(9) 0.8693(3) 0.056(2) Uani 1 1 d . . . . .
H58 H 0.3001 0.0678 0.8585 0.067 Uiso 1 1 calc R . . . .
C59 C 0.3110(3) 0.2465(10) 0.9100(3) 0.057(2) Uani 1 1 d . . . . .
H59 H 0.3362 0.2091 0.9251 0.069 Uiso 1 1 calc R . . . .
C60 C 0.2958(2) 0.3875(9) 0.9288(2) 0.0457(17) Uani 1 1 d . . . . .
H60 H 0.3100 0.4435 0.9561 0.055 Uiso 1 1 calc R . . . .
C61 C 0.25810(18) 0.4378(7) 0.9040(2) 0.0335(13) Uani 1 1 d . . . . .
C62 C 0.24230(19) 0.6960(8) 0.9485(2) 0.0339(13) Uani 1 1 d . . . . .
H62 H 0.2194 0.7697 0.9425 0.041 Uiso 1 1 calc R . . . .
C63 C 0.2817(2) 0.7799(9) 0.9363(3) 0.0460(16) Uani 1 1 d . . . . .
H63A H 0.2856 0.8683 0.9592 0.069 Uiso 1 1 calc GR . . . .
H63B H 0.2794 0.8128 0.8995 0.069 Uiso 1 1 calc GR . . . .
H63C H 0.3049 0.7116 0.9423 0.069 Uiso 1 1 calc GR . . . .
C64 C 0.2425(2) 0.6416(10) 1.0068(2) 0.0462(17) Uani 1 1 d . . . . .
H64A H 0.2651 0.5711 1.0145 0.069 Uiso 1 1 calc GR . . . .
H64B H 0.2168 0.5906 1.0120 0.069 Uiso 1 1 calc GR . . . .
H64C H 0.2458 0.7290 1.0303 0.069 Uiso 1 1 calc GR . . . .
N6 N 0.0742(2) 0.8906(10) 0.8416(3) 0.076(2) Uani 1 1 d . U . . .
N7 N 0.0508(3) 1.0124(12) 0.8482(4) 0.095(3) Uani 1 1 d . U . . .
N8 N 0.07263(17) 1.0959(8) 0.8830(3) 0.0505(15) Uani 1 1 d . . . . .
N9 N 0.20247(15) 0.4381(7) 0.8446(2) 0.0369(12) Uani 1 1 d . . . . .
N10 N 0.23396(14) 0.5681(6) 0.91064(17) 0.0276(10) Uani 1 1 d . . . . .
Pd2 Pd 0.15499(2) 0.72534(6) 0.87151(2) 0.03512(13) Uani 1 1 d . . . . .

loop_
_atom_site_aniso_label
_atom_site_aniso_U_11
_atom_site_aniso_U_22
_atom_site_aniso_U_33
_atom_site_aniso_U_23
_atom_site_aniso_U_13
_atom_site_aniso_U_12
Br1 0.0343(3) 0.0318(3) 0.0139(2) -0.0008(2) 0.00651(19) -0.0018(2)
Br2 0.0286(3) 0.0483(4) 0.0136(2) -0.0015(2) 0.00381(19) -0.0070(2)
C1 0.021(2) 0.032(3) 0.0127(19) -0.0008(19) 0.0021(16) -0.007(2)
C2 0.024(2) 0.039(3) 0.0118(19) 0.003(2) 0.0046(17) -0.005(2)
C3 0.020(2) 0.048(4) 0.019(2) 0.002(2) 0.0059(18) -0.006(2)
C4 0.024(2) 0.030(3) 0.021(2) 0.000(2) 0.0038(18) -0.004(2)
C5 0.024(2) 0.042(4) 0.028(3) -0.003(2) 0.001(2) -0.001(2)
C6 0.037(3) 0.062(5) 0.034(3) -0.010(3) 0.003(2) 0.016(3)
C7 0.025(2) 0.029(3) 0.017(2) 0.001(2) 0.0033(18) -0.004(2)
C8 0.029(3) 0.046(4) 0.014(2) 0.004(2) 0.0075(19) 0.003(2)
C9 0.035(3) 0.042(4) 0.023(2) 0.005(2) 0.004(2) 0.006(3)
C10 0.032(3) 0.038(3) 0.030(3) 0.000(2) 0.003(2) 0.003(2)
C11 0.031(3) 0.030(3) 0.029(3) -0.002(2) 0.016(2) -0.002(2)
C12 0.032(3) 0.032(3) 0.018(2) 0.004(2) 0.0105(19) -0.004(2)
C13 0.024(2) 0.029(3) 0.017(2) 0.000(2) 0.0078(18) -0.002(2)
C14 0.024(2) 0.027(3) 0.015(2) 0.0018(19) 0.0062(17) -0.002(2)
C15 0.031(3) 0.042(3) 0.016(2) 0.001(2) 0.0022(19) 0.009(2)
C16 0.039(3) 0.040(3) 0.014(2) -0.002(2) 0.005(2) 0.003(3)
C17 0.037(3) 0.037(3) 0.014(2) 0.004(2) 0.003(2) -0.001(2)
C18 0.034(3) 0.037(3) 0.022(2) 0.004(2) 0.001(2) 0.008(2)
C19 0.030(3) 0.041(3) 0.017(2) -0.001(2) 0.0044(19) 0.005(2)
C20 0.023(2) 0.026(3) 0.0110(19) 0.0031(18) 0.0050(16) 0.0014(19)
C21 0.031(3) 0.096(7) 0.036(3) -0.023(4) -0.005(3) 0.032(4)
C22 0.027(3) 0.049(4) 0.024(2) 0.004(2) -0.001(2) 0.004(2)
C23 0.022(3) 0.123(8) 0.044(4) -0.042(4) 0.001(3) 0.011(4)
C24 0.038(3) 0.030(3) 0.013(2) -0.001(2) 0.0030(19) -0.004(2)
C25 0.060(4) 0.030(3) 0.019(2) -0.001(2) -0.011(2) 0.004(3)
C26 0.071(4) 0.039(4) 0.017(2) 0.004(2) 0.002(3) -0.030(3)
C27 0.045(3) 0.048(4) 0.022(2) 0.002(3) 0.005(2) -0.021(3)
C28 0.038(3) 0.043(4) 0.017(2) 0.000(2) 0.009(2) -0.017(3)
C29 0.027(2) 0.030(3) 0.014(2) -0.0029(19) 0.0041(18) -0.007(2)
C30 0.028(3) 0.028(3) 0.029(3) 0.003(2) 0.010(2) 0.005(2)
C31 0.030(3) 0.043(4) 0.043(3) 0.007(3) 0.000(2) 0.004(3)
C32 0.041(3) 0.043(4) 0.047(4) -0.010(3) 0.012(3) 0.009(3)
N1 0.022(2) 0.035(3) 0.0132(17) 0.0009(17) 0.0066(15) -0.0005(18)
N2 0.0219(19) 0.035(3) 0.0142(17) 0.0002(17) 0.0048(15) -0.0020(18)
N3 0.0196(18) 0.035(3) 0.0133(17) -0.0018(17) 0.0065(14) -0.0032(18)
N4 0.028(2) 0.038(3) 0.0139(18) -0.0042(18) 0.0073(16) 0.006(2)
N5 0.0205(19) 0.028(2) 0.0157(17) 0.0005(16) 0.0090(14) 0.0002(17)
Pd1 0.02123(18) 0.0381(2) 0.01020(17) 0.00310(14) 0.00560(12) -0.00512(15)
Br3 0.0413(3) 0.0629(5) 0.0359(3) -0.0022(3) 0.0102(3) 0.0102(3)
Br4 0.0393(4) 0.0535(5) 0.0725(5) 0.0039(4) 0.0269(3) 0.0047(3)
C33 0.026(3) 0.064(5) 0.043(3) -0.007(3) 0.008(2) 0.000(3)
C34 0.032(3) 0.051(4) 0.065(4) -0.018(3) 0.006(3) 0.009(3)
C35 0.139(9) 0.106(8) 0.117(8) -0.017(7) 0.004(7) 0.040(7)
C36 0.162(10) 0.124(9) 0.131(9) 0.004(7) 0.045(8) -0.013(8)
C37 0.078(6) 0.102(7) 0.086(6) -0.024(5) -0.025(5) 0.018(5)
C38 0.105(9) 0.098(9) 0.144(10) -0.041(8) -0.066(8) 0.028(7)
C39 0.091(7) 0.131(9) 0.125(8) -0.002(7) -0.042(6) -0.001(7)
C40 0.091(7) 0.144(9) 0.125(8) -0.024(7) -0.032(6) -0.002(7)
C41 0.107(8) 0.118(8) 0.146(9) -0.036(7) 0.003(7) -0.005(7)
C42 0.170(11) 0.153(10) 0.153(10) -0.006(8) -0.003(8) 0.002(9)
C43 0.172(11) 0.163(11) 0.182(11) -0.003(9) -0.009(9) -0.013(9)
C44 0.146(10) 0.144(10) 0.174(10) -0.007(8) -0.015(8) -0.017(8)
C45 0.045(4) 0.055(5) 0.090(5) -0.005(4) 0.025(4) 0.006(3)
C46 0.054(8) 0.064(9) 0.071(9) -0.002(7) 0.025(7) 0.011(7)
C47 0.061(8) 0.069(9) 0.099(9) -0.014(7) 0.032(7) -0.009(7)
C48 0.079(9) 0.088(11) 0.097(10) -0.002(8) 0.042(8) 0.001(8)
C49 0.121(13) 0.137(14) 0.127(13) 0.001(9) 0.026(9) 0.002(9)
C50 0.164(17) 0.172(17) 0.154(17) 0.002(10) 0.018(10) 0.011(10)
C51 0.111(12) 0.134(13) 0.126(13) 0.006(9) 0.024(9) 0.016(9)
C46' 0.040(7) 0.057(8) 0.064(8) -0.012(7) 0.011(6) 0.008(6)
C47' 0.114(12) 0.117(12) 0.127(12) -0.004(9) 0.026(9) -0.004(9)
C48' 0.121(12) 0.128(13) 0.125(13) -0.003(9) 0.027(9) -0.001(9)
C49' 0.073(9) 0.079(10) 0.076(9) -0.014(8) 0.021(7) 0.009(7)
C50' 0.142(15) 0.150(16) 0.154(15) -0.006(10) 0.025(10) 0.004(10)
C51' 0.107(11) 0.118(12) 0.112(11) -0.011(9) 0.017(9) -0.002(9)
C52 0.028(3) 0.046(4) 0.028(3) -0.010(2) 0.010(2) -0.005(2)
C53 0.040(4) 0.114(8) 0.050(4) -0.042(5) 0.015(3) -0.033(4)
C54 0.042(4) 0.075(6) 0.044(4) -0.016(4) 0.007(3) -0.006(4)
C55 0.053(5) 0.184(14) 0.059(5) 0.013(7) -0.003(4) -0.047(7)
C56 0.037(3) 0.034(3) 0.041(3) -0.001(3) 0.025(3) -0.006(3)
C57 0.062(4) 0.032(4) 0.055(4) 0.006(3) 0.041(4) -0.002(3)
C58 0.086(6) 0.041(4) 0.045(4) 0.011(3) 0.037(4) 0.010(4)
C59 0.060(4) 0.066(5) 0.051(4) 0.042(4) 0.034(4) 0.031(4)
C60 0.044(3) 0.066(5) 0.029(3) 0.024(3) 0.014(3) 0.013(3)
C61 0.035(3) 0.038(3) 0.031(3) 0.014(2) 0.019(2) 0.005(3)
C62 0.036(3) 0.041(4) 0.026(3) -0.005(2) 0.004(2) -0.005(3)
C63 0.052(4) 0.049(4) 0.038(3) -0.007(3) 0.009(3) -0.019(3)
C64 0.051(4) 0.065(5) 0.024(3) 0.000(3) 0.010(3) -0.009(3)
N6 0.049(3) 0.073(5) 0.099(5) -0.029(4) -0.039(3) 0.024(3)
N7 0.072(5) 0.091(6) 0.115(6) -0.026(5) -0.044(4) 0.033(4)
N8 0.027(2) 0.056(4) 0.070(4) -0.003(3) 0.013(3) 0.002(3)
N9 0.027(2) 0.046(3) 0.039(3) -0.010(2) 0.012(2) -0.003(2)
N10 0.028(2) 0.034(3) 0.022(2) -0.0007(19) 0.0065(17) -0.0018(19)
Pd2 0.0240(2) 0.0479(3) 0.0339(2) -0.01157(19) 0.00479(16) 0.00310(18)

loop_
_atom_type_symbol
_atom_type_description
_atom_type_scat_dispersion_real
_atom_type_scat_dispersion_imag
_atom_type_scat_source
C C 0.0181 0.0091 'International Tables Vol C Tables 4.2.6.8 and 6.1.1.4'
H H 0.0000 0.0000 'International Tables Vol C Tables 4.2.6.8 and 6.1.1.4'
Br Br -0.6763 1.2805 'International Tables Vol C Tables 4.2.6.8 and 6.1.1.4'
N N 0.0311 0.0180 'International Tables Vol C Tables 4.2.6.8 and 6.1.1.4'
Pd Pd 0.1215 3.9337 'International Tables Vol C Tables 4.2.6.8 and 6.1.1.4'

loop_
_geom_angle_atom_site_label_1
_geom_angle_atom_site_label_2
_geom_angle_atom_site_label_3
_geom_angle
C2 C1 Pd1 126.9(4)
N1 C1 C2 102.8(4)
N1 C1 Pd1 130.1(4)
C1 C2 C3 128.8(5)
N3 C2 C1 107.0(4)
N3 C2 C3 124.1(5)
C2 C3 H3A 108.4
C2 C3 H3B 108.4
H3A C3 H3B 107.4
C4 C3 C2 115.6(4)
C4 C3 H3A 108.4
C4 C3 H3B 108.4
C3 C4 H4A 109.4
C3 C4 H4B 109.4
C3 C4 C5 111.2(4)
H4A C4 H4B 108.0
C5 C4 H4A 109.4
C5 C4 H4B 109.4
C4 C5 H5A 108.8
C4 C5 H5B 108.8
H5A C5 H5B 107.7
C6 C5 C4 113.9(5)
C6 C5 H5A 108.8
C6 C5 H5B 108.8
C5 C6 H6A 109.5
C5 C6 H6B 109.5
C5 C6 H6C 109.5
H6A C6 H6B 109.5
H6A C6 H6C 109.5
H6B C6 H6C 109.5
C8 C7 N1 119.6(4)
C12 C7 C8 120.9(5)
C12 C7 N1 119.5(4)
C7 C8 H8 120.5
C9 C8 C7 119.1(5)
C9 C8 H8 120.5
C8 C9 H9 119.5
C8 C9 C10 120.9(5)
C10 C9 H9 119.5
C9 C10 H10 120.4
C11 C10 C9 119.2(6)
C11 C10 H10 120.4
C10 C11 H11 119.7
C10 C11 C12 120.6(5)
C12 C11 H11 119.7
C7 C12 C11 119.1(5)
C7 C12 H12 120.4
C11 C12 H12 120.4
H13A C13 H13B 107.5
C14 C13 H13A 108.5
C14 C13 H13B 108.5
N3 C13 H13A 108.5
N3 C13 H13B 108.5
N3 C13 C14 114.9(4)
C15 C14 C13 121.0(5)
C15 C14 C19 120.2(5)
C19 C14 C13 118.6(5)
C14 C15 H15 120.2
C14 C15 C16 119.7(5)
C16 C15 H15 120.2
C15 C16 H16 119.8
C17 C16 C15 120.4(5)
C17 C16 H16 119.8
C16 C17 H17 120.0
C16 C17 C18 120.0(5)
C18 C17 H17 120.0
C17 C18 H18 119.9
C17 C18 C19 120.3(5)
C19 C18 H18 119.9
C14 C19 C18 119.4(5)
C14 C19 H19 120.3
C18 C19 H19 120.3
N4 C20 Pd1 128.7(4)
N5 C20 N4 108.2(4)
N5 C20 Pd1 123.1(4)
C22 C21 H21 102.9
C23 C21 H21 102.9
C23 C21 C22 118.7(6)
C23 C21 N4 115.6(5)
N4 C21 H21 102.9
N4 C21 C22 111.1(5)
C21 C22 H22A 109.5
C21 C22 H22B 109.5
C21 C22 H22C 109.5
H22A C22 H22B 109.5
H22A C22 H22C 109.5
H22B C22 H22C 109.5
C21 C23 H23A 109.5
C21 C23 H23B 109.5
C21 C23 H23C 109.5
H23A C23 H23B 109.5
H23A C23 H23C 109.5
H23B C23 H23C 109.5
C25 C24 C29 120.3(5)
C25 C24 N4 133.9(6)
C29 C24 N4 105.8(5)
C24 C25 H25 121.3
C24 C25 C26 117.3(6)
C26 C25 H25 121.3
C25 C26 H26 119.1
C27 C26 C25 121.8(6)
C27 C26 H26 119.1
C26 C27 H27 119.4
C28 C27 C26 121.3(6)
C28 C27 H27 119.4
C27 C28 H28 120.7
C27 C28 C29 118.5(6)
C29 C28 H28 120.7
C24 C29 C28 120.7(5)
N5 C29 C24 106.2(4)
N5 C29 C28 133.1(5)
C31 C30 H30 107.1
C31 C30 C32 113.5(5)
C32 C30 H30 107.1
N5 C30 H30 107.1
N5 C30 C31 111.4(5)
N5 C30 C32 110.4(5)
C30 C31 H31A 109.5
C30 C31 H31B 109.5
C30 C31 H31C 109.5
H31A C31 H31B 109.5
H31A C31 H31C 109.5
H31B C31 H31C 109.5
C30 C32 H32A 109.5
C30 C32 H32B 109.5
C30 C32 H32C 109.5
H32A C32 H32B 109.5
H32A C32 H32C 109.5
H32B C32 H32C 109.5
C1 N1 C7 129.5(5)
N2 N1 C1 114.1(4)
N2 N1 C7 116.4(4)
N3 N2 N1 103.5(4)
C2 N3 C13 129.6(4)
N2 N3 C2 112.5(4)
N2 N3 C13 117.7(4)
C20 N4 C21 128.2(6)
C20 N4 C24 109.7(4)
C24 N4 C21 121.7(6)
C20 N5 C29 110.1(4)
C20 N5 C30 123.4(4)
C29 N5 C30 126.5(4)
Br1 Pd1 Br2 169.62(2)
C1 Pd1 Br1 92.62(13)
C1 Pd1 Br2 89.65(13)
C20 Pd1 Br1 88.24(13)
C20 Pd1 Br2 89.10(14)
C20 Pd1 C1 177.6(2)
C34 C33 Pd2 131.6(5)
N6 C33 C34 101.2(7)
N6 C33 Pd2 127.2(6)
C33 C34 C35 126.6(8)
N8 C34 C33 109.2(6)
N8 C34 C35 121.8(8)
C34 C35 H35A 109.7
C34 C35 H35B 109.7
H35A C35 H35B 108.2
C36 C35 C34 109.7(12)
C36 C35 H35A 109.7
C36 C35 H35B 109.7
C35 C36 H36A 111.2
C35 C36 H36B 111.2
C35 C36 C37 102.9(11)
H36A C36 H36B 109.1
C37 C36 H36A 111.2
C37 C36 H36B 111.2
C36 C37 H37A 111.0
C36 C37 H37B 111.0
H37A C37 H37B 109.0
C38 C37 C36 103.9(10)
C38 C37 H37A 111.0
C38 C37 H37B 111.0
C37 C38 H38A 109.5
C37 C38 H38B 109.5
C37 C38 H38C 109.5
H38A C38 H38B 109.5
H38A C38 H38C 109.5
H38B C38 H38C 109.5
C40 C39 C44 120.0
C40 C39 N6 111.3(9)
C44 C39 N6 128.6(9)
C39 C40 H40 120.0
C41 C40 C39 120.0
C41 C40 H40 120.0
C40 C41 H41 120.0
C40 C41 C42 120.0
C42 C41 H41 120.0
C41 C42 H42 120.0
C43 C42 C41 120.0
C43 C42 H42 120.0
C42 C43 H43 120.0
C42 C43 C44 120.0
C44 C43 H43 120.0
C39 C44 H44 120.0
C43 C44 C39 120.0
C43 C44 H44 120.0
H45A C45 H45B 107.5
H45C C45 H45D 108.0
C46 C45 H45A 108.4
C46 C45 H45B 108.4
C46' C45 H45C 109.3
C46' C45 H45D 109.3
C46' C45 N8 111.6(9)
N8 C45 H45A 108.4
N8 C45 H45B 108.4
N8 C45 H45C 109.3
N8 C45 H45D 109.3
N8 C45 C46 115.4(9)
C47 C46 C45 115.5(11)
C47 C46 C51 120.0
C51 C46 C45 124.4(11)
C46 C47 H47 120.0
C46 C47 C48 120.0
C48 C47 H47 120.0
C47 C48 H48 120.0
C47 C48 C49 120.0
C49 C48 H48 120.0
C48 C49 H49 120.0
C48 C49 C50 120.0
C50 C49 H49 120.0
C49 C50 H50 120.0
C49 C50 C51 120.0
C51 C50 H50 120.0
C46 C51 H51 120.0
C50 C51 C46 120.0
C50 C51 H51 120.0
C47' C46' C45 123.5(12)
C47' C46' C51' 120.0
C51' C46' C45 116.1(12)
C46' C47' H47' 120.0
C48' C47' C46' 120.0
C48' C47' H47' 120.0
C47' C48' H48' 120.0
C49' C48' C47' 120.0
C49' C48' H48' 120.0
C48' C49' H49' 120.0
C50' C49' C48' 120.0
C50' C49' H49' 120.0
C49' C50' H50' 120.0
C51' C50' C49' 120.0
C51' C50' H50' 120.0
C46' C51' H51' 120.0
C50' C51' C46' 120.0
C50' C51' H51' 120.0
N9 C52 N10 107.7(5)
N9 C52 Pd2 127.9(4)
N10 C52 Pd2 124.4(4)
C54 C53 H53 103.5
C55 C53 H53 103.5
C55 C53 C54 117.9(8)
C55 C53 N9 114.8(8)
N9 C53 H53 103.5
N9 C53 C54 111.4(6)
C53 C54 H54A 109.5
C53 C54 H54B 109.5
C53 C54 H54C 109.5
H54A C54 H54B 109.5
H54A C54 H54C 109.5
H54B C54 H54C 109.5
C53 C55 H55A 109.5
C53 C55 H55B 109.5
C53 C55 H55C 109.5
H55A C55 H55B 109.5
H55A C55 H55C 109.5
H55B C55 H55C 109.5
C57 C56 N9 130.9(7)
C61 C56 C57 122.1(7)
C61 C56 N9 107.0(5)
C56 C57 H57 121.2
C58 C57 C56 117.6(8)
C58 C57 H57 121.2
C57 C58 H58 119.4
C57 C58 C59 121.2(7)
C59 C58 H58 119.4
C58 C59 H59 119.0
C58 C59 C60 122.0(7)
C60 C59 H59 119.0
C59 C60 H60 122.0
C61 C60 C59 116.0(7)
C61 C60 H60 122.0
C56 C61 C60 121.0(6)
N10 C61 C56 106.1(5)
N10 C61 C60 132.9(7)
C63 C62 H62 107.1
C63 C62 C64 113.5(5)
C64 C62 H62 107.1
N10 C62 H62 107.1
N10 C62 C63 110.1(5)
N10 C62 C64 111.6(5)
C62 C63 H63A 109.5
C62 C63 H63B 109.5
C62 C63 H63C 109.5
H63A C63 H63B 109.5
H63A C63 H63C 109.5
H63B C63 H63C 109.5
C62 C64 H64A 109.5
C62 C64 H64B 109.5
C62 C64 H64C 109.5
H64A C64 H64B 109.5
H64A C64 H64C 109.5
H64B C64 H64C 109.5
C33 N6 C39 123.8(8)
N7 N6 C33 115.2(7)
N7 N6 C39 117.8(8)
N8 N7 N6 104.1(7)
C34 N8 C45 132.4(7)
N7 N8 C34 110.2(7)
N7 N8 C45 117.4(7)
C52 N9 C53 122.2(6)
C52 N9 C56 109.2(5)
C56 N9 C53 128.3(6)
C52 N10 C61 109.9(5)
C52 N10 C62 122.2(5)
C61 N10 C62 127.8(5)
Br4 Pd2 Br3 178.38(3)
C33 Pd2 Br3 90.2(2)
C33 Pd2 Br4 91.2(2)
C52 Pd2 Br3 90.57(17)
C52 Pd2 Br4 88.05(17)
C52 Pd2 C33 177.7(3)

loop_
_geom_bond_atom_site_label_1
_geom_bond_atom_site_label_2
_geom_bond_distance
Br1 Pd1 2.4483(6)
Br2 Pd1 2.4627(6)
C1 C2 1.382(8)
C1 N1 1.372(6)
C1 Pd1 2.044(5)
C2 C3 1.505(7)
C2 N3 1.358(6)
C3 H3A 0.9700
C3 H3B 0.9700
C3 C4 1.492(7)
C4 H4A 0.9700
C4 H4B 0.9700
C4 C5 1.550(7)
C5 H5A 0.9700
C5 H5B 0.9700
C5 C6 1.490(8)
C6 H6A 0.9600
C6 H6B 0.9600
C6 H6C 0.9600
C7 C8 1.387(7)
C7 C12 1.376(7)
C7 N1 1.440(7)
C8 H8 0.9300
C8 C9 1.373(8)
C9 H9 0.9300
C9 C10 1.389(8)
C10 H10 0.9300
C10 C11 1.374(8)
C11 H11 0.9300
C11 C12 1.392(8)
C12 H12 0.9300
C13 H13A 0.9700
C13 H13B 0.9700
C13 C14 1.515(6)
C13 N3 1.462(7)
C14 C15 1.372(7)
C14 C19 1.393(8)
C15 H15 0.9300
C15 C16 1.397(7)
C16 H16 0.9300
C16 C17 1.372(8)
C17 H17 0.9300
C17 C18 1.377(8)
C18 H18 0.9300
C18 C19 1.394(7)
C19 H19 0.9300
C20 N4 1.339(7)
C20 N5 1.339(6)
C20 Pd1 2.037(5)
C21 H21 0.9800
C21 C22 1.502(9)
C21 C23 1.425(9)
C21 N4 1.483(7)
C22 H22A 0.9600
C22 H22B 0.9600
C22 H22C 0.9600
C23 H23A 0.9600
C23 H23B 0.9600
C23 H23C 0.9600
C24 C25 1.395(8)
C24 C29 1.400(8)
C24 N4 1.400(7)
C25 H25 0.9300
C25 C26 1.399(10)
C26 H26 0.9300
C26 C27 1.377(11)
C27 H27 0.9300
C27 C28 1.359(9)
C28 H28 0.9300
C28 C29 1.403(7)
C29 N5 1.387(7)
C30 H30 0.9800
C30 C31 1.509(8)
C30 C32 1.512(8)
C30 N5 1.476(7)
C31 H31A 0.9600
C31 H31B 0.9600
C31 H31C 0.9600
C32 H32A 0.9600
C32 H32B 0.9600
C32 H32C 0.9600
N1 N2 1.333(6)
N2 N3 1.321(6)
Br3 Pd2 2.4434(8)
Br4 Pd2 2.4382(9)
C33 C34 1.360(10)
C33 N6 1.333(8)
C33 Pd2 2.023(7)
C34 C35 1.537(13)
C34 N8 1.340(9)
C35 H35A 0.9700
C35 H35B 0.9700
C35 C36 1.413(15)
C36 H36A 0.9700
C36 H36B 0.9700
C36 C37 1.667(15)
C37 H37A 0.9700
C37 H37B 0.9700
C37 C38 1.429(13)
C38 H38A 0.9600
C38 H38B 0.9600
C38 H38C 0.9600
C39 C40 1.3900
C39 C44 1.3900
C39 N6 1.475(11)
C40 H40 0.9300
C40 C41 1.3900
C41 H41 0.9300
C41 C42 1.3900
C42 H42 0.9300
C42 C43 1.3900
C43 H43 0.9300
C43 C44 1.3900
C44 H44 0.9300
C45 H45A 0.9700
C45 H45B 0.9700
C45 H45C 0.9700
C45 H45D 0.9700
C45 C46 1.591(15)
C45 C46' 1.441(14)
C45 N8 1.454(10)
C46 C47 1.3900
C46 C51 1.3900
C47 H47 0.9300
C47 C48 1.3900
C48 H48 0.9300
C48 C49 1.3900
C49 H49 0.9300
C49 C50 1.3900
C50 H50 0.9300
C50 C51 1.3900
C51 H51 0.9300
C46' C47' 1.3900
C46' C51' 1.3900
C47' H47' 0.9300
C47' C48' 1.3900
C48' H48' 0.9300
C48' C49' 1.3900
C49' H49' 0.9300
C49' C50' 1.3900
C50' H50' 0.9300
C50' C51' 1.3900
C51' H51' 0.9300
C52 N9 1.348(8)
C52 N10 1.357(7)
C52 Pd2 2.007(6)
C53 H53 0.9800
C53 C54 1.509(10)
C53 C55 1.435(13)
C53 N9 1.484(9)
C54 H54A 0.9600
C54 H54B 0.9600
C54 H54C 0.9600
C55 H55A 0.9600
C55 H55B 0.9600
C55 H55C 0.9600
C56 C57 1.396(9)
C56 C61 1.391(9)
C56 N9 1.398(8)
C57 H57 0.9300
C57 C58 1.355(12)
C58 H58 0.9300
C58 C59 1.403(13)
C59 H59 0.9300
C59 C60 1.411(11)
C60 H60 0.9300
C60 C61 1.393(9)
C61 N10 1.390(8)
C62 H62 0.9800
C62 C63 1.518(9)
C62 C64 1.530(8)
C62 N10 1.469(7)
C63 H63A 0.9600
C63 H63B 0.9600
C63 H63C 0.9600
C64 H64A 0.9600
C64 H64B 0.9600
C64 H64C 0.9600
N6 N7 1.315(11)
N7 N8 1.297(11)
